data_7035553
loop_
_publ_author_name
'McDonald, Cecelia'
'Williams, David W.'
'Comar, Priyanka'
'Coles, Simon J.'
'Keene, Tony D.'
'Pitak, Mateusz B.'
'Brechin, Euan K.'
'Jones, Leigh F.'

_publ_section_title
;
 Molecular Pac-Man and Tacos: layered Cu(ii) cages from ligands with high
 binding site concentrations.
;
_journal_issue 29
_journal_name_full 'Dalton transactions (Cambridge, England : 2003)'
_journal_page_first 13359
_journal_page_last 13368
_journal_paper_doi 10.1039/c5dt01463h
_journal_volume 44
_journal_year 2015
_chemical_formula_sum 'C74 H60 Cl4 Cu10 N12 O38'
_chemical_formula_weight 2502.54
_chemical_name_common '[Cu10]'
_chemical_name_systematic
;
 ?
;
_chemical_properties_physical Hygroscopic
_space_group_IT_number 15
_space_group_name_Hall '-C 2yc'
_symmetry_cell_setting monoclinic
_symmetry_space_group_name_Hall '-C 2yc'
_symmetry_space_group_name_H-M 'C 1 2/c 1'
_atom_sites_solution_hydrogens geom
_atom_sites_solution_primary direct
_atom_sites_solution_secondary difmap
_audit_creation_method SHELXL-97
_audit_update_record
;
2015-06-17 deposited with the CCDC.
2015-06-24 downloaded from the CCDC.
;
_cell_angle_alpha 90.00
_cell_angle_beta 104.244(5)
_cell_angle_gamma 90.00
_cell_formula_units_Z 4
_cell_length_a 23.6341(10)
_cell_length_b 25.5162(8)
_cell_length_c 16.5739(9)
_cell_measurement_reflns_used 5273
_cell_measurement_temperature 154.0(8)
_cell_measurement_theta_max 28.2230
_cell_measurement_theta_min 3.2170
_cell_volume 9687.7(8)
_computing_cell_refinement
;
CrysAlisPro, Agilent Technologies,
Version 1.171.36.24 (release 03-12-2012 CrysAlis171 .NET)
(compiled Dec  3 2012,18:21:49)
;
_computing_data_collection
;
CrysAlisPro, Agilent Technologies,
Version 1.171.36.24 (release 03-12-2012 CrysAlis171 .NET)
(compiled Dec  3 2012,18:21:49)
;
_computing_data_reduction
;
CrysAlisPro, Agilent Technologies,
Version 1.171.36.24 (release 03-12-2012 CrysAlis171 .NET)
(compiled Dec  3 2012,18:21:49)
;
_computing_molecular_graphics 'ORTEX (P.McArdle, 1995)'
_computing_publication_material 'SHELXL-97/2 (Sheldrick,1997)'
_computing_structure_refinement 'SHELXL-97/2 (Sheldrick,1997)'
_computing_structure_solution SHELXS97
_diffrn_ambient_temperature 154.0(8)
_diffrn_detector_area_resol_mean 16.1048
_diffrn_measured_fraction_theta_full 0.998
_diffrn_measured_fraction_theta_max 0.998
_diffrn_measurement_details
;
  1 omega  -68.00    7.00   1.0000   70.0000
omega____ theta____ kappa____ phi______ frames
    -      -13.1728  -77.0000   60.0000 75
  
  2 omega   59.00   88.00   1.0000   70.0000
omega____ theta____ kappa____ phi______ frames
    -       24.7341   57.0000    0.0000 29
  
  3 omega  -24.00   67.00   1.0000   70.0000
omega____ theta____ kappa____ phi______ frames
    -       24.7341  -99.0000 -120.0000 91
  
  4 omega   11.00   43.00   1.0000   70.0000
omega____ theta____ kappa____ phi______ frames
    -       24.7341   57.0000   30.0000 32
  
  5 omega   63.00   93.00   1.0000   70.0000
omega____ theta____ kappa____ phi______ frames
    -       24.7341   57.0000   30.0000 30
  
  6 omega   25.00   91.00   1.0000   70.0000
omega____ theta____ kappa____ phi______ frames
    -       24.7341   77.0000  120.0000 66
  
  7 omega   59.00   92.00   1.0000   70.0000
omega____ theta____ kappa____ phi______ frames
    -       24.7341   57.0000  -90.0000 33
  
  8 omega   11.00   46.00   1.0000   70.0000
omega____ theta____ kappa____ phi______ frames
    -       24.7341   57.0000    0.0000 35
  
;
_diffrn_measurement_device_type 'Xcalibur, Sapphire3'
_diffrn_measurement_method '\w scans'
_diffrn_orient_matrix_UB_11 0.0119887000
_diffrn_orient_matrix_UB_12 -0.0206454000
_diffrn_orient_matrix_UB_21 0.0280647000
_diffrn_orient_matrix_UB_22 0.0054778000
_diffrn_orient_matrix_UB_23 -0.0061237000
_diffrn_orient_matrix_UB_31 0.0052510000
_diffrn_orient_matrix_UB_32 0.0177845000
_diffrn_orient_matrix_UB_33 0.0339129000
_diffrn_radiation_monochromator graphite
_diffrn_radiation_source 'Enhance (Mo) X-ray Source'
_diffrn_radiation_type 'Mo K\a'
_diffrn_radiation_wavelength 0.7107
_diffrn_reflns_av_R_equivalents 0.1077
_diffrn_reflns_limit_h_max 28
_diffrn_reflns_limit_h_min -28
_diffrn_reflns_limit_k_max 30
_diffrn_reflns_limit_k_min -30
_diffrn_reflns_limit_l_max 21
_diffrn_reflns_limit_l_min -19
_diffrn_reflns_number 39154
_diffrn_reflns_theta_full 25.35
_diffrn_reflns_theta_max 25.35
_diffrn_reflns_theta_min 2.90
_exptl_absorpt_coefficient_mu 2.348
_exptl_absorpt_correction_T_max 1.00000
_exptl_absorpt_correction_T_min 0.57170
_exptl_absorpt_correction_type multi-scan
_exptl_absorpt_process_details
;
CrysAlisPro, Agilent Technologies,
Version 1.171.36.24 (release 03-12-2012 CrysAlis171 .NET)
(compiled Dec  3 2012,18:21:49)
Empirical absorption correction using spherical harmonics,
 implemented in SCALE3 ABSPACK scaling algorithm.
;
_exptl_crystal_colour Green
_exptl_crystal_density_diffrn 1.716
_exptl_crystal_density_method 'not measured'
_exptl_crystal_description Parallelepiped
_exptl_crystal_F_000 5000
_exptl_crystal_preparation 'Magnetic properties'
_exptl_crystal_recrystallization_method 'Re-crystallisation from solvent: MeOH '
_exptl_crystal_size_max 0.05
_exptl_crystal_size_mid 0.04
_exptl_crystal_size_min 0.03
_refine_diff_density_max 1.299
_refine_diff_density_min -0.962
_refine_diff_density_rms 0.144
_refine_ls_extinction_method none
_refine_ls_goodness_of_fit_ref 1.010
_refine_ls_hydrogen_treatment constr
_refine_ls_matrix_type full
_refine_ls_number_parameters 621
_refine_ls_number_reflns 8858
_refine_ls_number_restraints 8
_refine_ls_restrained_S_all 1.010
_refine_ls_R_factor_all 0.1098
_refine_ls_R_factor_gt 0.0658
_refine_ls_shift/su_max 0.001
_refine_ls_shift/su_mean 0.000
_refine_ls_structure_factor_coef Fsqd
_refine_ls_weighting_details 'calc w=1/[\s^2^(Fo^2^)+(0.0616P)^2^+0.0000P] where P=(Fo^2^+2Fc^2^)/3'
_refine_ls_weighting_scheme calc
_refine_ls_wR_factor_gt 0.1501
_refine_ls_wR_factor_ref 0.1766
_reflns_number_gt 5297
_reflns_number_total 8858
_reflns_threshold_expression >2sigma(I)
_cod_data_source_file c5dt01463h2.cif
_cod_data_source_block cu10sq
_cod_depositor_comments 'Adding full bibliography for 7035553--7035558.cif.'
_cod_original_cell_volume 9687.7(7)
_cod_original_sg_symbol_H-M C2/c
_cod_database_code 7035553

loop_
_symmetry_equiv_pos_as_xyz
'x, y, z'
'-x, y, -z+1/2'
'x+1/2, y+1/2, z'
'-x+1/2, y+1/2, -z+1/2'
'-x, -y, -z'
'x, -y, z-1/2'
'-x+1/2, -y+1/2, -z'
'x+1/2, -y+1/2, z-1/2'

loop_
_atom_site_label
_atom_site_type_symbol
_atom_site_fract_x
_atom_site_fract_y
_atom_site_fract_z
_atom_site_U_iso_or_equiv
_atom_site_adp_type
_atom_site_occupancy
_atom_site_symmetry_multiplicity
_atom_site_calc_flag
_atom_site_refinement_flags
_atom_site_disorder_assembly
_atom_site_disorder_group
Cu1 Cu 0.12107(4) 0.21846(3) 0.77908(6) 0.0193(2) Uani 1 1 d . . .
Cu2 Cu 0.10079(4) 0.34476(3) 0.81860(6) 0.0206(2) Uani 1 1 d . . .
Cu3 Cu -0.01932(4) 0.30334(3) 0.86981(6) 0.0219(2) Uani 1 1 d . . .
Cu4 Cu -0.04647(4) 0.42532(4) 0.90470(6) 0.0258(3) Uani 1 1 d . . .
Cu5 Cu -0.17183(4) 0.28359(4) 0.85511(6) 0.0229(2) Uani 1 1 d . . .
Cl1 Cl 0.07345(9) 0.35162(8) 1.04620(14) 0.0377(6) Uani 1 1 d . . .
Cl2A Cl 0.16507(14) -0.01946(13) 0.7047(2) 0.0352(10) Uiso 0.671(6) 1 d PD A 1
Cl2B Cl 0.1430(4) -0.0335(3) 0.7392(5) 0.057(3) Uiso 0.329(6) 1 d PD A 2
O1 O 0.1616(3) 0.2357(2) 0.5288(4) 0.0425(16) Uani 1 1 d . . .
O2 O 0.1437(2) 0.21596(18) 0.6748(3) 0.0193(11) Uani 1 1 d . . .
O3 O 0.2118(2) 0.2024(2) 0.8582(3) 0.0284(13) Uani 1 1 d . . .
O4 O 0.15613(19) 0.29084(18) 0.8050(3) 0.0203(12) Uani 1 1 d . . .
O5 O 0.0470(2) 0.29123(17) 0.8266(3) 0.0212(12) Uani 1 1 d . . .
O6 O -0.0175(2) 0.22838(19) 0.8845(3) 0.0239(12) Uani 1 1 d . . .
O7 O -0.0094(2) 0.37613(19) 0.8519(3) 0.0282(13) Uani 1 1 d . . .
O8 O 0.0117(2) 0.47194(19) 0.8796(3) 0.0273(13) Uani 1 1 d . . .
O9 O -0.0973(2) 0.32119(19) 0.8828(4) 0.0293(13) Uani 1 1 d . . .
O10 O -0.1988(2) 0.3464(2) 0.8917(3) 0.0323(14) Uani 1 1 d . . .
O11 O -0.2522(2) 0.2615(2) 0.8062(3) 0.0290(13) Uani 1 1 d . . .
H11A H -0.2838 0.2835 0.8101 0.035 Uiso 1 1 calc R . .
H11B H -0.2597 0.2287 0.7784 0.035 Uiso 1 1 calc R . .
O16 O 0.1045(3) 0.3407(2) 1.1299(4) 0.0470(17) Uani 1 1 d . . .
O17 O 0.0301(3) 0.3119(2) 1.0169(4) 0.0413(16) Uani 1 1 d . . .
O18 O 0.0443(3) 0.4020(2) 1.0432(4) 0.0502(18) Uani 1 1 d . . .
O19 O 0.1143(3) 0.3538(2) 0.9953(4) 0.0443(16) Uani 1 1 d . . .
O12A O 0.1909(4) -0.0657(3) 0.7505(6) 0.042(3) Uiso 0.671(6) 1 d PD A 1
O13A O 0.1896(5) 0.0266(4) 0.7498(7) 0.051(3) Uiso 0.671(6) 1 d PD A 1
O14A O 0.1027(4) -0.0220(7) 0.6975(10) 0.081(5) Uiso 0.671(6) 1 d PD A 1
O15A O 0.1799(4) -0.0197(3) 0.6257(5) 0.044(3) Uiso 0.671(6) 1 d PD A 1
O12B O 0.1645(11) -0.0780(7) 0.7030(15) 0.079(8) Uiso 0.329(6) 1 d PD A 2
O13B O 0.1801(8) 0.0120(6) 0.7593(13) 0.034(6) Uiso 0.329(6) 1 d PD A 2
O14B O 0.0942(6) -0.0189(8) 0.6730(10) 0.027(6) Uiso 0.329(6) 1 d PD A 2
O15B O 0.1241(9) -0.0519(9) 0.8109(11) 0.076(7) Uiso 0.329(6) 1 d PD A 2
N1 N 0.0959(2) 0.1454(2) 0.7737(4) 0.0189(14) Uani 1 1 d . . .
N2 N 0.0645(2) 0.2386(2) 0.8375(4) 0.0163(13) Uani 1 1 d . . .
N3 N 0.1577(3) 0.4000(2) 0.8170(4) 0.0257(15) Uani 1 1 d . . .
N4 N 0.0425(3) 0.3946(2) 0.8322(4) 0.0226(15) Uani 1 1 d . . .
N5 N -0.0815(3) 0.4793(3) 0.9601(4) 0.0367(18) Uani 1 1 d . . .
H5A H -0.0602 0.4806 1.0146 0.044 Uiso 1 1 calc R . .
H5B H -0.0759 0.5109 0.9364 0.044 Uiso 1 1 calc R . .
N6 N -0.1043(3) 0.3736(2) 0.9082(4) 0.0238(15) Uani 1 1 d . . .
C2 C 0.1397(4) 0.1861(3) 0.5385(5) 0.034(2) Uani 1 1 d . . .
C3 C 0.1286(3) 0.1488(3) 0.4779(5) 0.030(2) Uani 1 1 d . . .
H3 H 0.1338 0.1562 0.4240 0.036 Uiso 1 1 calc R . .
C4 C 0.1093(4) 0.0994(3) 0.4962(5) 0.035(2) Uani 1 1 d . . .
H4 H 0.1021 0.0727 0.4550 0.042 Uiso 1 1 calc R . .
C5 C 0.1009(3) 0.0897(3) 0.5723(5) 0.031(2) Uani 1 1 d . . .
H3B H 0.0886 0.0557 0.5841 0.038 Uiso 1 1 calc R . .
C6 C 0.1099(3) 0.1280(3) 0.6348(5) 0.0193(17) Uani 1 1 d . . .
C7 C 0.1311(3) 0.1780(3) 0.6175(5) 0.0214(17) Uani 1 1 d . . .
C8 C 0.0936(3) 0.1145(3) 0.7109(5) 0.0212(17) Uani 1 1 d . . .
H8 H 0.0800 0.0798 0.7152 0.025 Uiso 1 1 calc R . .
C9 C 0.0789(3) 0.1246(3) 0.8448(5) 0.0187(17) Uani 1 1 d . . .
C10 C 0.0974(3) 0.0754(3) 0.8719(5) 0.0264(19) Uani 1 1 d . . .
H10 H 0.1193 0.0551 0.8422 0.032 Uiso 1 1 calc R . .
C11 C 0.0840(3) 0.0547(3) 0.9440(5) 0.033(2) Uani 1 1 d . . .
H11 H 0.0979 0.0209 0.9636 0.040 Uiso 1 1 calc R . .
C12 C 0.0512(4) 0.0829(3) 0.9860(6) 0.037(2) Uani 1 1 d . . .
H12 H 0.0418 0.0687 1.0341 0.045 Uiso 1 1 calc R . .
C13 C 0.0311(3) 0.1338(3) 0.9572(5) 0.031(2) Uani 1 1 d . . .
H13 H 0.0076 0.1533 0.9853 0.037 Uiso 1 1 calc R . .
C14 C 0.0459(3) 0.1546(3) 0.8880(5) 0.0197(17) Uani 1 1 d . . .
C15 C 0.0285(3) 0.2099(3) 0.8679(4) 0.0183(16) Uani 1 1 d . . .
C16 C 0.2420(3) 0.1535(3) 0.8748(6) 0.039(2) Uani 1 1 d . . .
H16A H 0.2754 0.1535 0.8495 0.059 Uiso 1 1 calc R . .
H16B H 0.2155 0.1248 0.8511 0.059 Uiso 1 1 calc R . .
H16C H 0.2559 0.1486 0.9351 0.059 Uiso 1 1 calc R . .
C17 C 0.2423(3) 0.2483(3) 0.8837(5) 0.0243(18) Uani 1 1 d . . .
C18 C 0.2969(3) 0.2490(3) 0.9303(5) 0.030(2) Uani 1 1 d . . .
H18 H 0.3158 0.2170 0.9502 0.036 Uiso 1 1 calc R . .
C19 C 0.3271(4) 0.2969(3) 0.9505(5) 0.040(2) Uani 1 1 d . . .
H19 H 0.3660 0.2981 0.9840 0.048 Uiso 1 1 calc R . .
C20 C 0.2971(4) 0.3424(3) 0.9191(5) 0.039(2) Uani 1 1 d . . .
H20 H 0.3168 0.3750 0.9299 0.047 Uiso 1 1 calc R . .
C21 C 0.2393(3) 0.3420(3) 0.8723(5) 0.0233(18) Uani 1 1 d . . .
C22 C 0.2120(3) 0.2940(3) 0.8539(5) 0.0239(18) Uani 1 1 d . . .
C23 C 0.2122(3) 0.3909(3) 0.8457(5) 0.0279(19) Uani 1 1 d . . .
H23 H 0.2375 0.4202 0.8497 0.034 Uiso 1 1 calc R . .
C24 C 0.1390(3) 0.4532(3) 0.7936(5) 0.0286(19) Uani 1 1 d . . .
C25 C 0.1731(4) 0.4822(3) 0.7516(5) 0.036(2) Uani 1 1 d . . .
H25 H 0.2056 0.4668 0.7365 0.043 Uiso 1 1 calc R . .
C26 C 0.1580(5) 0.5342(4) 0.7326(6) 0.049(3) Uani 1 1 d . . .
H26 H 0.1807 0.5546 0.7043 0.059 Uiso 1 1 calc R . .
C27 C 0.1124(4) 0.5557(4) 0.7533(6) 0.046(2) Uani 1 1 d . . .
H27 H 0.1028 0.5913 0.7396 0.056 Uiso 1 1 calc R . .
C28 C 0.0792(4) 0.5274(3) 0.7936(5) 0.036(2) Uani 1 1 d . . .
H28 H 0.0479 0.5440 0.8100 0.044 Uiso 1 1 calc R . .
C29 C 0.0901(3) 0.4753(3) 0.8112(5) 0.030(2) Uani 1 1 d . . .
C30 C 0.0467(3) 0.4456(3) 0.8460(5) 0.0256(19) Uani 1 1 d . . .
C31 C -0.1432(3) 0.4769(3) 0.9614(5) 0.0240(18) Uani 1 1 d . . .
C32 C -0.1671(4) 0.5234(3) 0.9827(5) 0.035(2) Uani 1 1 d . . .
H32 H -0.1438 0.5541 0.9952 0.042 Uiso 1 1 calc R . .
C33 C -0.2260(3) 0.5244(3) 0.9855(5) 0.032(2) Uani 1 1 d . . .
H33 H -0.2427 0.5556 1.0006 0.038 Uiso 1 1 calc R . .
C34 C -0.2594(3) 0.4798(3) 0.9661(5) 0.032(2) Uani 1 1 d . . .
H34 H -0.2992 0.4801 0.9683 0.038 Uiso 1 1 calc R . .
C35 C -0.2353(3) 0.4355(3) 0.9439(5) 0.033(2) Uani 1 1 d . . .
H35 H -0.2590 0.4052 0.9307 0.039 Uiso 1 1 calc R . .
C36 C -0.1774(3) 0.4328(3) 0.9398(5) 0.0252(18) Uani 1 1 d . . .
C37 C -0.1590(3) 0.3821(3) 0.9120(5) 0.0263(19) Uani 1 1 d . . .
C1A C 0.1866(7) 0.2457(7) 0.4620(10) 0.079(5) Uiso 0.70 1 d P . .
H1A1 H 0.2230 0.2258 0.4695 0.118 Uiso 0.70 1 calc PR . .
H1A2 H 0.1948 0.2832 0.4599 0.118 Uiso 0.70 1 calc PR . .
H1A3 H 0.1593 0.2350 0.4099 0.118 Uiso 0.70 1 calc PR . .
C1B C 0.1313(16) 0.2615(14) 0.452(2) 0.063(10) Uiso 0.30 1 d P . .
H1B1 H 0.1320 0.2387 0.4042 0.095 Uiso 0.30 1 calc PR . .
H1B2 H 0.1509 0.2947 0.4457 0.095 Uiso 0.30 1 calc PR . .
H1B3 H 0.0907 0.2685 0.4528 0.095 Uiso 0.30 1 calc PR . .

loop_
_atom_site_aniso_label
_atom_site_aniso_U_11
_atom_site_aniso_U_22
_atom_site_aniso_U_33
_atom_site_aniso_U_23
_atom_site_aniso_U_13
_atom_site_aniso_U_12
Cu1 0.0192(5) 0.0122(5) 0.0290(5) -0.0009(4) 0.0105(4) -0.0006(4)
Cu2 0.0227(5) 0.0122(5) 0.0283(6) -0.0004(4) 0.0093(4) -0.0008(4)
Cu3 0.0185(5) 0.0127(5) 0.0360(6) -0.0035(4) 0.0095(4) -0.0001(4)
Cu4 0.0223(5) 0.0149(5) 0.0407(6) -0.0071(5) 0.0085(5) 0.0007(4)
Cu5 0.0196(5) 0.0159(5) 0.0355(6) -0.0049(4) 0.0113(4) -0.0004(4)
Cl1 0.0371(12) 0.0247(12) 0.0454(14) -0.0012(10) -0.0013(11) 0.0034(10)
O1 0.066(4) 0.031(3) 0.042(4) 0.004(3) 0.034(3) -0.006(3)
O2 0.017(3) 0.016(3) 0.028(3) -0.003(2) 0.011(2) 0.001(2)
O3 0.018(3) 0.021(3) 0.045(4) 0.006(3) 0.007(3) 0.003(2)
O4 0.012(2) 0.016(3) 0.033(3) -0.002(2) 0.007(2) 0.001(2)
O5 0.024(3) 0.006(2) 0.036(3) 0.004(2) 0.013(2) -0.001(2)
O6 0.017(3) 0.018(3) 0.039(3) -0.004(3) 0.012(2) 0.005(2)
O7 0.022(3) 0.014(3) 0.049(4) -0.005(3) 0.011(3) -0.004(2)
O8 0.026(3) 0.016(3) 0.042(3) -0.002(3) 0.012(3) 0.001(2)
O9 0.018(3) 0.014(3) 0.055(4) -0.013(3) 0.007(3) -0.001(2)
O10 0.019(3) 0.027(3) 0.054(4) -0.016(3) 0.015(3) -0.004(3)
O11 0.026(3) 0.024(3) 0.036(3) -0.013(3) 0.007(3) -0.002(3)
O16 0.048(4) 0.047(4) 0.039(4) -0.006(3) -0.005(3) 0.005(3)
O17 0.053(4) 0.017(3) 0.048(4) -0.004(3) 0.001(3) -0.015(3)
O18 0.050(4) 0.033(4) 0.057(4) -0.008(3) -0.006(3) 0.014(3)
O19 0.045(4) 0.034(4) 0.054(4) 0.007(3) 0.011(3) -0.005(3)
N1 0.016(3) 0.016(3) 0.025(4) -0.001(3) 0.007(3) 0.005(3)
N2 0.010(3) 0.012(3) 0.029(4) 0.002(3) 0.007(3) -0.003(3)
N3 0.036(4) 0.015(3) 0.033(4) -0.003(3) 0.020(3) 0.000(3)
N4 0.027(4) 0.005(3) 0.039(4) 0.001(3) 0.015(3) -0.003(3)
N5 0.032(4) 0.032(4) 0.047(5) -0.006(4) 0.010(4) -0.003(3)
N6 0.026(4) 0.012(3) 0.038(4) -0.011(3) 0.015(3) -0.001(3)
C2 0.039(5) 0.024(5) 0.039(5) 0.009(4) 0.007(4) 0.006(4)
C3 0.043(5) 0.021(5) 0.028(5) -0.006(4) 0.015(4) 0.004(4)
C4 0.042(5) 0.031(5) 0.034(5) -0.007(4) 0.013(4) 0.002(4)
C5 0.030(5) 0.019(4) 0.043(5) 0.004(4) 0.005(4) 0.004(4)
C6 0.015(4) 0.008(4) 0.032(4) 0.004(3) 0.001(3) 0.004(3)
C7 0.019(4) 0.016(4) 0.030(4) -0.008(4) 0.008(3) 0.001(3)
C8 0.007(3) 0.016(4) 0.039(5) 0.002(4) 0.003(3) 0.006(3)
C9 0.012(4) 0.012(4) 0.028(4) 0.005(3) -0.002(3) -0.004(3)
C10 0.019(4) 0.016(4) 0.043(5) -0.006(4) 0.006(4) -0.005(3)
C11 0.033(5) 0.018(4) 0.053(6) 0.014(4) 0.018(4) 0.007(4)
C12 0.039(5) 0.035(5) 0.044(5) 0.010(4) 0.023(4) 0.006(4)
C13 0.025(4) 0.030(5) 0.040(5) 0.006(4) 0.011(4) -0.002(4)
C14 0.011(4) 0.014(4) 0.032(4) 0.005(3) -0.001(3) 0.003(3)
C15 0.018(4) 0.019(4) 0.015(4) 0.007(3) -0.001(3) -0.005(3)
C16 0.024(5) 0.020(5) 0.071(7) 0.005(5) 0.006(5) 0.000(4)
C17 0.029(4) 0.028(5) 0.020(4) 0.001(4) 0.014(4) -0.012(4)
C18 0.037(5) 0.025(5) 0.026(5) 0.000(4) 0.004(4) 0.001(4)
C19 0.030(5) 0.044(6) 0.041(6) -0.015(5) 0.000(4) 0.005(5)
C20 0.043(5) 0.033(5) 0.049(6) -0.028(5) 0.023(5) -0.020(5)
C21 0.015(4) 0.034(5) 0.022(4) -0.014(4) 0.007(3) -0.003(4)
C22 0.020(4) 0.026(5) 0.028(5) -0.008(4) 0.011(4) -0.006(4)
C23 0.029(5) 0.028(5) 0.029(5) -0.005(4) 0.012(4) -0.010(4)
C24 0.032(5) 0.021(4) 0.033(5) -0.003(4) 0.009(4) -0.008(4)
C25 0.048(6) 0.025(5) 0.041(5) 0.005(4) 0.023(5) -0.012(4)
C26 0.084(8) 0.033(5) 0.040(6) -0.006(5) 0.038(6) -0.025(6)
C27 0.061(7) 0.028(5) 0.050(6) 0.006(5) 0.011(5) -0.006(5)
C28 0.038(5) 0.018(5) 0.048(6) 0.001(4) 0.003(4) -0.005(4)
C29 0.034(5) 0.021(5) 0.029(5) 0.001(4) -0.003(4) -0.005(4)
C30 0.013(4) 0.032(5) 0.029(5) 0.009(4) 0.001(3) 0.002(4)
C31 0.022(4) 0.024(4) 0.028(4) -0.001(4) 0.009(4) 0.008(4)
C32 0.048(6) 0.028(5) 0.029(5) -0.012(4) 0.011(4) -0.009(4)
C33 0.035(5) 0.027(5) 0.036(5) -0.005(4) 0.012(4) 0.017(4)
C34 0.020(4) 0.038(5) 0.043(5) 0.000(4) 0.017(4) -0.004(4)
C35 0.033(5) 0.010(4) 0.057(6) -0.009(4) 0.015(4) -0.007(4)
C36 0.032(5) 0.013(4) 0.031(5) -0.002(4) 0.011(4) -0.002(4)
C37 0.023(4) 0.021(4) 0.030(5) -0.006(4) -0.003(4) 0.005(4)

loop_
_atom_type_symbol
_atom_type_description
_atom_type_scat_dispersion_real
_atom_type_scat_dispersion_imag
_atom_type_scat_source
C C 0.0033 0.0016 'International Tables Vol C Tables 4.2.6.8 and 6.1.1.4'
H H 0.0000 0.0000 'International Tables Vol C Tables 4.2.6.8 and 6.1.1.4'
N N 0.0061 0.0033 'International Tables Vol C Tables 4.2.6.8 and 6.1.1.4'
O O 0.0106 0.0060 'International Tables Vol C Tables 4.2.6.8 and 6.1.1.4'
Cl Cl 0.1484 0.1585 'International Tables Vol C Tables 4.2.6.8 and 6.1.1.4'
Cu Cu 0.3201 1.2651 'International Tables Vol C Tables 4.2.6.8 and 6.1.1.4'

loop_
_geom_angle_atom_site_label_1
_geom_angle_atom_site_label_2
_geom_angle_atom_site_label_3
_geom_angle
_geom_angle_site_symmetry_1
_geom_angle_site_symmetry_3
N2 Cu1 O2 147.9(2) . .
N2 Cu1 N1 92.1(2) . .
O2 Cu1 N1 94.4(2) . .
N2 Cu1 O4 87.0(2) . .
O2 Cu1 O4 91.8(2) . .
N1 Cu1 O4 169.8(2) . .
N2 Cu1 O3 116.0(2) . .
O2 Cu1 O3 94.7(2) . .
N1 Cu1 O3 95.1(2) . .
O4 Cu1 O3 76.25(18) . .
O5 Cu2 N4 87.5(2) . .
O5 Cu2 O4 88.9(2) . .
N4 Cu2 O4 176.4(2) . .
O5 Cu2 N3 176.9(2) . .
N4 Cu2 N3 92.3(2) . .
O4 Cu2 N3 91.4(2) . .
O5 Cu3 O7 87.4(2) . .
O5 Cu3 O6 83.75(19) . .
O7 Cu3 O6 171.0(2) . .
O5 Cu3 O9 164.3(2) . .
O7 Cu3 O9 86.9(2) . .
O6 Cu3 O9 102.1(2) . .
O5 Cu3 O17 98.9(2) . .
O7 Cu3 O17 91.2(2) . .
O6 Cu3 O17 88.4(2) . .
O9 Cu3 O17 95.8(2) . .
O7 Cu4 N6 88.3(2) . .
O7 Cu4 O8 82.7(2) . .
N6 Cu4 O8 168.6(2) . .
O7 Cu4 N5 176.8(2) . .
N6 Cu4 N5 94.9(3) . .
O8 Cu4 N5 94.2(2) . .
O10 Cu5 O2 175.7(2) . 2_556
O10 Cu5 O11 90.5(2) . .
O2 Cu5 O11 89.8(2) 2_556 .
O10 Cu5 O9 82.1(2) . .
O2 Cu5 O9 98.6(2) 2_556 .
O11 Cu5 O9 164.6(2) . .
O10 Cu5 O1 99.3(2) . 2_556
O2 Cu5 O1 76.4(2) 2_556 2_556
O11 Cu5 O1 95.0(2) . 2_556
O9 Cu5 O1 99.5(2) . 2_556
O16 Cl1 O19 108.7(4) . .
O16 Cl1 O17 110.1(4) . .
O19 Cl1 O17 110.8(4) . .
O16 Cl1 O18 109.4(4) . .
O19 Cl1 O18 109.2(4) . .
O17 Cl1 O18 108.6(4) . .
O13A Cl2A O15A 108.7(6) . .
O13A Cl2A O14A 110.6(9) . .
O15A Cl2A O14A 113.3(7) . .
O13A Cl2A O12A 109.2(7) . .
O15A Cl2A O12A 107.9(6) . .
O14A Cl2A O12A 107.1(8) . .
O14B Cl2B O12B 100.7(15) . .
O14B Cl2B O13B 107.3(13) . .
O12B Cl2B O13B 118.4(14) . .
O14B Cl2B O15B 111.2(13) . .
O12B Cl2B O15B 107.4(15) . .
O13B Cl2B O15B 111.4(14) . .
C2 O1 C1A 119.8(9) . .
C2 O1 C1B 113.2(15) . .
C1A O1 C1B 55.6(14) . .
C2 O1 Cu5 111.2(5) . 2_556
C1A O1 Cu5 127.0(8) . 2_556
C1B O1 Cu5 115.7(15) . 2_556
C7 O2 Cu1 126.6(4) . .
C7 O2 Cu5 119.3(4) . 2_556
Cu1 O2 Cu5 112.6(2) . 2_556
C17 O3 C16 118.8(6) . .
C17 O3 Cu1 111.8(4) . .
C16 O3 Cu1 128.9(5) . .
C22 O4 Cu2 117.8(4) . .
C22 O4 Cu1 117.5(4) . .
Cu2 O4 Cu1 114.6(2) . .
N2 O5 Cu2 121.1(4) . .
N2 O5 Cu3 110.6(4) . .
Cu2 O5 Cu3 122.6(2) . .
C15 O6 Cu3 109.5(4) . .
N4 O7 Cu4 114.5(4) . .
N4 O7 Cu3 120.3(4) . .
Cu4 O7 Cu3 119.5(3) . .
C30 O8 Cu4 109.6(5) . .
N6 O9 Cu5 111.5(4) . .
N6 O9 Cu3 115.5(4) . .
Cu5 O9 Cu3 132.5(3) . .
C37 O10 Cu5 113.8(5) . .
Cu5 O11 H11A 120.0 . .
Cu5 O11 H11B 120.0 . .
H11A O11 H11B 120.0 . .
Cl1 O17 Cu3 121.8(3) . .
C8 N1 C9 118.1(6) . .
C8 N1 Cu1 124.7(5) . .
C9 N1 Cu1 117.3(5) . .
C15 N2 O5 112.6(5) . .
C15 N2 Cu1 130.2(5) . .
O5 N2 Cu1 114.5(4) . .
C23 N3 C24 118.8(7) . .
C23 N3 Cu2 119.8(5) . .
C24 N3 Cu2 121.0(5) . .
C30 N4 O7 108.6(6) . .
C30 N4 Cu2 130.1(5) . .
O7 N4 Cu2 119.2(4) . .
C31 N5 Cu4 121.1(5) . .
C31 N5 H5A 107.1 . .
Cu4 N5 H5A 107.1 . .
C31 N5 H5B 107.1 . .
Cu4 N5 H5B 107.1 . .
H5A N5 H5B 106.8 . .
C37 N6 O9 110.7(6) . .
C37 N6 Cu4 126.8(5) . .
O9 N6 Cu4 120.3(4) . .
C3 C2 C7 123.1(8) . .
C3 C2 O1 124.1(8) . .
C7 C2 O1 112.9(7) . .
C2 C3 C4 118.9(8) . .
C2 C3 H3 120.6 . .
C4 C3 H3 120.6 . .
C5 C4 C3 120.0(8) . .
C5 C4 H4 120.0 . .
C3 C4 H4 120.0 . .
C4 C5 C6 122.2(8) . .
C4 C5 H3B 118.9 . .
C6 C5 H3B 118.9 . .
C5 C6 C7 118.2(7) . .
C5 C6 C8 117.0(7) . .
C7 C6 C8 124.7(7) . .
O2 C7 C2 120.2(7) . .
O2 C7 C6 122.2(7) . .
C2 C7 C6 117.6(7) . .
N1 C8 C6 126.1(7) . .
N1 C8 H8 117.0 . .
C6 C8 H8 117.0 . .
C10 C9 C14 120.3(7) . .
C10 C9 N1 118.4(7) . .
C14 C9 N1 121.2(6) . .
C9 C10 C11 120.0(7) . .
C9 C10 H10 120.0 . .
C11 C10 H10 120.0 . .
C12 C11 C10 120.4(7) . .
C12 C11 H11 119.8 . .
C10 C11 H11 119.8 . .
C11 C12 C13 119.6(8) . .
C11 C12 H12 120.2 . .
C13 C12 H12 120.2 . .
C14 C13 C12 119.8(8) . .
C14 C13 H13 120.1 . .
C12 C13 H13 120.1 . .
C13 C14 C9 119.8(7) . .
C13 C14 C15 116.1(7) . .
C9 C14 C15 124.0(7) . .
O6 C15 N2 122.9(7) . .
O6 C15 C14 120.4(6) . .
N2 C15 C14 116.6(6) . .
O3 C16 H16A 109.5 . .
O3 C16 H16B 109.5 . .
H16A C16 H16B 109.5 . .
O3 C16 H16C 109.5 . .
H16A C16 H16C 109.5 . .
H16B C16 H16C 109.5 . .
C18 C17 O3 123.1(7) . .
C18 C17 C22 122.3(7) . .
O3 C17 C22 114.6(7) . .
C17 C18 C19 120.7(8) . .
C17 C18 H18 119.7 . .
C19 C18 H18 119.7 . .
C20 C19 C18 116.8(8) . .
C20 C19 H19 121.6 . .
C18 C19 H19 121.6 . .
C19 C20 C21 122.8(8) . .
C19 C20 H20 118.6 . .
C21 C20 H20 118.6 . .
C22 C21 C20 117.9(8) . .
C22 C21 C23 124.0(7) . .
C20 C21 C23 118.2(7) . .
O4 C22 C21 120.7(7) . .
O4 C22 C17 119.8(7) . .
C21 C22 C17 119.5(7) . .
N3 C23 C21 127.6(7) . .
N3 C23 H23 116.2 . .
C21 C23 H23 116.2 . .
C29 C24 C25 120.3(8) . .
C29 C24 N3 122.7(7) . .
C25 C24 N3 117.0(7) . .
C26 C25 C24 118.1(8) . .
C26 C25 H25 121.0 . .
C24 C25 H25 121.0 . .
C27 C26 C25 121.0(8) . .
C27 C26 H26 119.5 . .
C25 C26 H26 119.5 . .
C26 C27 C28 120.8(9) . .
C26 C27 H27 119.6 . .
C28 C27 H27 119.6 . .
C27 C28 C29 121.4(9) . .
C27 C28 H28 119.3 . .
C29 C28 H28 119.3 . .
C28 C29 C24 118.2(8) . .
C28 C29 C30 117.5(8) . .
C24 C29 C30 124.3(7) . .
O8 C30 N4 123.9(7) . .
O8 C30 C29 118.2(7) . .
N4 C30 C29 117.4(7) . .
C36 C31 C32 120.7(7) . .
C36 C31 N5 123.5(7) . .
C32 C31 N5 115.7(7) . .
C31 C32 C33 119.3(7) . .
C31 C32 H32 120.3 . .
C33 C32 H32 120.3 . .
C34 C33 C32 119.6(7) . .
C34 C33 H33 120.2 . .
C32 C33 H33 120.2 . .
C35 C34 C33 119.8(7) . .
C35 C34 H34 120.1 . .
C33 C34 H34 120.1 . .
C34 C35 C36 122.7(7) . .
C34 C35 H35 118.6 . .
C36 C35 H35 118.6 . .
C31 C36 C35 117.8(7) . .
C31 C36 C37 126.8(7) . .
C35 C36 C37 115.4(7) . .
O10 C37 N6 121.7(7) . .
O10 C37 C36 116.7(7) . .
N6 C37 C36 121.6(7) . .
O1 C1A H1A1 109.5 . .
O1 C1A H1A2 109.5 . .
H1A1 C1A H1A2 109.5 . .
O1 C1A H1A3 109.5 . .
H1A1 C1A H1A3 109.5 . .
H1A2 C1A H1A3 109.5 . .
O1 C1B H1B1 109.5 . .
O1 C1B H1B2 109.5 . .
H1B1 C1B H1B2 109.5 . .
O1 C1B H1B3 109.5 . .
H1B1 C1B H1B3 109.5 . .
H1B2 C1B H1B3 109.5 . .

loop_
_geom_bond_atom_site_label_1
_geom_bond_atom_site_label_2
_geom_bond_distance
_geom_bond_site_symmetry_2
Cu1 N2 1.904(5) .
Cu1 O2 1.932(5) .
Cu1 N1 1.953(6) .
Cu1 O4 2.027(5) .
Cu1 O3 2.259(5) .
Cu2 O5 1.894(5) .
Cu2 N4 1.929(6) .
Cu2 O4 1.949(5) .
Cu2 N3 1.953(6) .
Cu3 O5 1.901(5) .
Cu3 O7 1.904(5) .
Cu3 O6 1.927(5) .
Cu3 O9 1.961(5) .
Cu3 O17 2.440(6) .
Cu4 O7 1.867(5) .
Cu4 N6 1.912(6) .
Cu4 O8 1.940(5) .
Cu4 N5 1.950(7) .
Cu5 O10 1.879(5) .
Cu5 O2 1.956(5) 2_556
Cu5 O11 1.956(5) .
Cu5 O9 1.958(5) .
Cu5 O1 2.241(6) 2_556
Cl1 O16 1.428(6) .
Cl1 O19 1.431(6) .
Cl1 O17 1.437(5) .
Cl1 O18 1.453(6) .
Cl2A O13A 1.435(8) .
Cl2A O15A 1.436(7) .
Cl2A O14A 1.451(9) .
Cl2A O12A 1.454(7) .
Cl2B O14B 1.431(10) .
Cl2B O12B 1.435(10) .
Cl2B O13B 1.444(10) .
Cl2B O15B 1.445(10) .
O1 C2 1.393(9) .
O1 C1A 1.400(16) .
O1 C1B 1.46(3) .
O1 Cu5 2.241(6) 2_556
O2 C7 1.338(8) .
O2 Cu5 1.956(5) 2_556
O3 C17 1.385(9) .
O3 C16 1.430(8) .
O4 C22 1.370(8) .
O5 N2 1.404(7) .
O6 C15 1.276(8) .
O7 N4 1.425(7) .
O8 C30 1.293(9) .
O9 N6 1.423(7) .
O10 C37 1.293(9) .
O11 H11A 0.9500 .
O11 H11B 0.9500 .
N1 C8 1.295(9) .
N1 C9 1.437(9) .
N2 C15 1.313(8) .
N3 C23 1.279(9) .
N3 C24 1.450(10) .
N4 C30 1.320(9) .
N5 C31 1.465(9) .
N5 H5A 0.9200 .
N5 H5B 0.9200 .
N6 C37 1.328(9) .
C2 C3 1.362(10) .
C2 C7 1.388(11) .
C3 C4 1.398(11) .
C3 H3 0.9500 .
C4 C5 1.348(11) .
C4 H4 0.9500 .
C5 C6 1.401(10) .
C5 H3B 0.9500 .
C6 C7 1.426(10) .
C6 C8 1.448(10) .
C8 H8 0.9500 .
C9 C10 1.369(10) .
C9 C14 1.408(10) .
C10 C11 1.413(10) .
C10 H10 0.9500 .
C11 C12 1.367(10) .
C11 H11 0.9500 .
C12 C13 1.423(11) .
C12 H12 0.9500 .
C13 C14 1.384(10) .
C13 H13 0.9500 .
C14 C15 1.483(9) .
C16 H16A 0.9800 .
C16 H16B 0.9800 .
C16 H16C 0.9800 .
C17 C18 1.333(10) .
C17 C22 1.393(11) .
C18 C19 1.413(11) .
C18 H18 0.9500 .
C19 C20 1.391(12) .
C19 H19 0.9500 .
C20 C21 1.396(11) .
C20 H20 0.9500 .
C21 C22 1.384(10) .
C21 C23 1.422(11) .
C23 H23 0.9500 .
C24 C29 1.380(11) .
C24 C25 1.399(10) .
C25 C26 1.388(12) .
C25 H25 0.9500 .
C26 C27 1.329(12) .
C26 H26 0.9500 .
C27 C28 1.356(11) .
C27 H27 0.9500 .
C28 C29 1.371(11) .
C28 H28 0.9500 .
C29 C30 1.500(10) .
C31 C36 1.380(10) .
C31 C32 1.397(10) .
C32 C33 1.403(11) .
C32 H32 0.9500 .
C33 C34 1.376(11) .
C33 H33 0.9500 .
C34 C35 1.356(10) .
C34 H34 0.9500 .
C35 C36 1.389(10) .
C35 H35 0.9500 .
C36 C37 1.473(10) .
C1A H1A1 0.9800 .
C1A H1A2 0.9800 .
C1A H1A3 0.9800 .
C1B H1B1 0.9800 .
C1B H1B2 0.9800 .
C1B H1B3 0.9800 .

loop_
_platon_squeeze_void_nr
_platon_squeeze_void_average_x
_platon_squeeze_void_average_y
_platon_squeeze_void_average_z
_platon_squeeze_void_volume
_platon_squeeze_void_count_electrons
_platon_squeeze_void_content
1 0.500 0.760 0.250 430 103 ' '
2 1.000 0.260 0.250 430 103 ' '
3 0.500 0.240 0.750 430 103 ' '
4 1.000 0.740 0.750 430 103 ' '
